data_7015595
loop_
_publ_author_name
'Wu, Guiling'
'Mei, Fusheng'
'Gao, Qian'
'Han, Fang'
'Lan, Shemin'
'Zhang, Jianming'
'Li, Dongfeng'

_publ_section_title
;
 Syntheses, structures and properties of a series of non-heme
 alkoxide-Fe(III) complexes of a benzimidazolyl-rich ligand as models
 for lipoxygenase.
;
_journal_issue 24
_journal_name_full 'Dalton transactions (Cambridge, England : 2003)'
_journal_page_first 6433
_journal_page_last 6439
_journal_paper_doi 10.1039/c0dt01760d
_journal_volume 40
_journal_year 2011
_chemical_formula_sum 'C46 H58 Cl3 Fe N12 O14'
_chemical_formula_weight 1165.24
_chemical_name_systematic
;
?
;
_space_group_IT_number 2
_symmetry_cell_setting triclinic
_symmetry_space_group_name_Hall '-P 1'
_symmetry_space_group_name_H-M 'P -1'
_atom_sites_solution_hydrogens geom
_atom_sites_solution_primary direct
_atom_sites_solution_secondary difmap
_audit_creation_method SHELXL-97
_cell_angle_alpha 86.034(4)
_cell_angle_beta 71.979(4)
_cell_angle_gamma 89.103(5)
_cell_formula_units_Z 2
_cell_length_a 11.8139(13)
_cell_length_b 15.555(2)
_cell_length_c 16.3662(19)
_cell_measurement_reflns_used 9740
_cell_measurement_temperature 173(2)
_cell_measurement_theta_max 27.4834
_cell_measurement_theta_min 1.3114
_cell_volume 2853.1(6)
_computing_cell_refinement 'CrystalClear (Rigaku Inc., 2007)'
_computing_data_collection 'CrystalClear (Rigaku Inc., 2007)'
_computing_data_reduction 'CrystalClear (Rigaku Inc., 2007)'
_computing_molecular_graphics 'Bruker SHELXTL'
_computing_publication_material 'Bruker SHELXTL'
_computing_structure_refinement 'SHELXL-97 (Sheldrick, 1997)'
_computing_structure_solution 'SHELXS-97 (Sheldrick, 1990)'
_diffrn_ambient_temperature 173(2)
_diffrn_detector_area_resol_mean 28.5714
_diffrn_measured_fraction_theta_full 0.992
_diffrn_measured_fraction_theta_max 0.992
_diffrn_measurement_device_type 'CCD area detector'
_diffrn_measurement_method dtprofit.ref
_diffrn_radiation_monochromator graphite
_diffrn_radiation_source 'fine-focus sealed tube'
_diffrn_radiation_type MoK\a
_diffrn_radiation_wavelength 0.71075
_diffrn_reflns_av_R_equivalents 0.0355
_diffrn_reflns_av_sigmaI/netI 0.0471
_diffrn_reflns_limit_h_max 13
_diffrn_reflns_limit_h_min -14
_diffrn_reflns_limit_k_max 15
_diffrn_reflns_limit_k_min -18
_diffrn_reflns_limit_l_max 19
_diffrn_reflns_limit_l_min -19
_diffrn_reflns_number 21338
_diffrn_reflns_theta_full 25.00
_diffrn_reflns_theta_max 25.00
_diffrn_reflns_theta_min 2.24
_exptl_absorpt_coefficient_mu 0.475
_exptl_absorpt_correction_T_max 0.8628
_exptl_absorpt_correction_T_min 0.8513
_exptl_absorpt_correction_type multi-scan
_exptl_absorpt_process_details 'CrystalClear (Rigaku Inc., 2007)'
_exptl_crystal_colour yellow
_exptl_crystal_density_diffrn 1.356
_exptl_crystal_density_method 'not measured'
_exptl_crystal_description block
_exptl_crystal_F_000 1214
_exptl_crystal_size_max 0.35
_exptl_crystal_size_mid 0.33
_exptl_crystal_size_min 0.32
_platon_squeeze_details
;
The unit cell contains another 2 acetonitrile molecules which have been treated
as a diffuse contribution to the overall scattering without specific atom positions
by SQUEEZE/PLATON.
;
_refine_diff_density_max 0.815
_refine_diff_density_min -0.542
_refine_diff_density_rms 0.070
_refine_ls_extinction_method none
_refine_ls_goodness_of_fit_ref 1.062
_refine_ls_hydrogen_treatment constr
_refine_ls_matrix_type full
_refine_ls_number_parameters 738
_refine_ls_number_reflns 9967
_refine_ls_number_restraints 0
_refine_ls_restrained_S_all 1.062
_refine_ls_R_factor_all 0.0676
_refine_ls_R_factor_gt 0.0601
_refine_ls_shift/su_max 0.000
_refine_ls_shift/su_mean 0.000
_refine_ls_structure_factor_coef Fsqd
_refine_ls_weighting_details 'calc w=1/[\s^2^(Fo^2^)+(0.0738P)^2^+3.4111P] where P=(Fo^2^+2Fc^2^)/3'
_refine_ls_weighting_scheme calc
_refine_ls_wR_factor_gt 0.1499
_refine_ls_wR_factor_ref 0.1555
_reflns_number_gt 8826
_reflns_number_total 9967
_reflns_threshold_expression >2sigma(I)
_cod_data_source_file c0dt01760d.txt
_cod_data_source_block Fe(OBu)MeEDTB.(ClO4)3.(MeCN)3.H2O
_cod_depositor_comments
;
The following automatic conversions were performed:
'_symmetry_cell_setting' value 'Triclinic' changed to 'triclinic'
according to '/home/saulius/struct/CIF-dictionaries/cif_core.dic'
dictionary named 'cif_core.dic' version 2.4.1 from 2010-06-29.

Automatic conversion script
Id: cif_fix_enum 1555 2011-01-17 13:19:09Z saulius 
;
_cod_original_sg_symbol_H-M P-1
_cod_database_code 7015595

loop_
_symmetry_equiv_pos_as_xyz
'x, y, z'
'-x, -y, -z'

loop_
_atom_site_label
_atom_site_type_symbol
_atom_site_fract_x
_atom_site_fract_y
_atom_site_fract_z
_atom_site_U_iso_or_equiv
_atom_site_adp_type
_atom_site_occupancy
_atom_site_symmetry_multiplicity
_atom_site_calc_flag
_atom_site_refinement_flags
_atom_site_disorder_assembly
_atom_site_disorder_group
Fe1 Fe 0.05047(4) 0.29571(3) 0.28013(3) 0.02071(13) Uani 1 1 d . . .
O1 O -0.06053(19) 0.35969(13) 0.25270(13) 0.0281(5) Uani 1 1 d . . .
N1 N 0.1866(2) 0.21972(16) 0.33335(16) 0.0242(5) Uani 1 1 d . . .
N2 N -0.0505(2) 0.16855(16) 0.33272(16) 0.0240(5) Uani 1 1 d . . .
N3 N -0.2651(2) 0.04213(16) 0.41941(17) 0.0283(6) Uani 1 1 d . . .
H3 H -0.2335 0.0199 0.3694 0.034 Uiso 1 1 calc R . .
N4 N -0.3120(2) 0.13459(17) 0.51803(17) 0.0290(6) Uani 1 1 d . . .
N5 N 0.0102(2) 0.33316(16) 0.40559(16) 0.0238(5) Uani 1 1 d . . .
N6 N 0.0618(2) 0.34933(17) 0.52278(17) 0.0296(6) Uani 1 1 d . . .
N7 N 0.2103(2) 0.36390(16) 0.23229(15) 0.0235(5) Uani 1 1 d . . .
N8 N 0.4079(2) 0.36301(17) 0.18072(18) 0.0300(6) Uani 1 1 d . . .
N9 N 0.1042(2) 0.21719(16) 0.17323(15) 0.0236(5) Uani 1 1 d . . .
N10 N 0.0995(2) 0.09235(16) 0.11545(17) 0.0276(6) Uani 1 1 d . . .
C1 C 0.1944(3) 0.2601(2) 0.4112(2) 0.0294(7) Uani 1 1 d . . .
H1A H 0.1996 0.2146 0.4552 0.035 Uiso 1 1 calc R . .
H1B H 0.2673 0.2961 0.3959 0.035 Uiso 1 1 calc R . .
C2 C 0.1426(3) 0.12967(19) 0.3545(2) 0.0279(7) Uani 1 1 d . . .
H2A H 0.1800 0.1005 0.3952 0.033 Uiso 1 1 calc R . .
H2B H 0.1645 0.0980 0.3014 0.033 Uiso 1 1 calc R . .
C3 C 0.0080(3) 0.1289(2) 0.39469(19) 0.0268(7) Uani 1 1 d . . .
H3A H -0.0204 0.0688 0.4116 0.032 Uiso 1 1 calc R . .
H3B H -0.0137 0.1614 0.4472 0.032 Uiso 1 1 calc R . .
C4 C -0.0420(3) 0.1108(2) 0.2621(2) 0.0278(7) Uani 1 1 d . . .
H4A H -0.0275 0.0510 0.2810 0.033 Uiso 1 1 calc R . .
H4B H -0.1181 0.1116 0.2486 0.033 Uiso 1 1 calc R . .
C5 C -0.1762(3) 0.1923(2) 0.3761(2) 0.0265(7) Uani 1 1 d . . .
H5A H -0.2143 0.2089 0.3313 0.032 Uiso 1 1 calc R . .
H5B H -0.1765 0.2436 0.4087 0.032 Uiso 1 1 calc R . .
C6 C -0.2504(3) 0.1231(2) 0.4365(2) 0.0264(7) Uani 1 1 d . . .
C7 C -0.3383(3) -0.0013(2) 0.4933(2) 0.0309(7) Uani 1 1 d . . .
C8 C -0.3819(3) -0.0855(2) 0.5095(3) 0.0378(8) Uani 1 1 d . . .
H8 H -0.3619 -0.1260 0.4665 0.045 Uiso 1 1 calc R . .
C9 C -0.4557(3) -0.1067(3) 0.5919(3) 0.0464(10) Uani 1 1 d . . .
H9 H -0.4880 -0.1634 0.6056 0.056 Uiso 1 1 calc R . .
C10 C -0.4842(3) -0.0485(3) 0.6547(3) 0.0498(11) Uani 1 1 d . . .
H10 H -0.5349 -0.0666 0.7105 0.060 Uiso 1 1 calc R . .
C11 C -0.4417(3) 0.0354(3) 0.6393(2) 0.0432(9) Uani 1 1 d . . .
H11 H -0.4616 0.0755 0.6828 0.052 Uiso 1 1 calc R . .
C12 C -0.3680(3) 0.0573(2) 0.5561(2) 0.0317(7) Uani 1 1 d . . .
C13 C -0.3256(3) 0.2152(2) 0.5618(2) 0.0421(9) Uani 1 1 d . . .
H13A H -0.2512 0.2286 0.5730 0.063 Uiso 1 1 calc R . .
H13B H -0.3902 0.2087 0.6164 0.063 Uiso 1 1 calc R . .
H13C H -0.3445 0.2622 0.5251 0.063 Uiso 1 1 calc R . .
C14 C 0.0883(3) 0.31438(19) 0.44710(19) 0.0263(7) Uani 1 1 d . . .
C15 C -0.0768(3) 0.38345(19) 0.45982(19) 0.0255(6) Uani 1 1 d . . .
C16 C -0.1813(3) 0.4193(2) 0.4510(2) 0.0306(7) Uani 1 1 d . . .
H16 H -0.2036 0.4140 0.4006 0.037 Uiso 1 1 calc R . .
C17 C -0.2513(3) 0.4631(2) 0.5195(2) 0.0372(8) Uani 1 1 d . . .
H17 H -0.3238 0.4879 0.5161 0.045 Uiso 1 1 calc R . .
C18 C -0.2181(3) 0.4717(2) 0.5935(2) 0.0439(9) Uani 1 1 d . . .
H18 H -0.2685 0.5025 0.6389 0.053 Uiso 1 1 calc R . .
C19 C -0.1149(3) 0.4370(2) 0.6026(2) 0.0403(8) Uani 1 1 d . . .
H19 H -0.0923 0.4429 0.6528 0.048 Uiso 1 1 calc R . .
C20 C -0.0453(3) 0.3927(2) 0.5342(2) 0.0299(7) Uani 1 1 d . . .
C21 C 0.1291(3) 0.3399(2) 0.5844(2) 0.0394(8) Uani 1 1 d . . .
H21A H 0.0933 0.2940 0.6286 0.059 Uiso 1 1 calc R . .
H21B H 0.1272 0.3942 0.6118 0.059 Uiso 1 1 calc R . .
H21C H 0.2117 0.3252 0.5542 0.059 Uiso 1 1 calc R . .
C22 C 0.3026(3) 0.2284(2) 0.2643(2) 0.0279(7) Uani 1 1 d . . .
H22A H 0.3078 0.1866 0.2204 0.033 Uiso 1 1 calc R . .
H22B H 0.3690 0.2176 0.2886 0.033 Uiso 1 1 calc R . .
C23 C 0.3090(3) 0.3185(2) 0.22519(19) 0.0259(6) Uani 1 1 d . . .
C24 C 0.2477(3) 0.44417(19) 0.18931(19) 0.0246(6) Uani 1 1 d . . .
C25 C 0.1829(3) 0.5160(2) 0.1766(2) 0.0283(7) Uani 1 1 d . . .
H25 H 0.0984 0.5165 0.1981 0.034 Uiso 1 1 calc R . .
C26 C 0.2470(3) 0.5870(2) 0.1312(2) 0.0376(8) Uani 1 1 d . . .
H26 H 0.2055 0.6374 0.1210 0.045 Uiso 1 1 calc R . .
C27 C 0.3719(3) 0.5866(2) 0.0998(3) 0.0421(9) Uani 1 1 d . . .
H27 H 0.4125 0.6369 0.0692 0.051 Uiso 1 1 calc R . .
C28 C 0.4371(3) 0.5156(2) 0.1118(2) 0.0404(8) Uani 1 1 d . . .
H28 H 0.5216 0.5154 0.0905 0.048 Uiso 1 1 calc R . .
C29 C 0.3723(3) 0.4445(2) 0.1569(2) 0.0291(7) Uani 1 1 d . . .
C30 C 0.5307(3) 0.3326(3) 0.1593(3) 0.0463(10) Uani 1 1 d . . .
H30A H 0.5721 0.3614 0.1933 0.069 Uiso 1 1 calc R . .
H30B H 0.5713 0.3458 0.0979 0.069 Uiso 1 1 calc R . .
H30C H 0.5308 0.2702 0.1725 0.069 Uiso 1 1 calc R . .
C31 C 0.1837(3) 0.2224(2) 0.08936(19) 0.0264(7) Uani 1 1 d . . .
C32 C 0.2561(3) 0.2897(2) 0.0407(2) 0.0327(7) Uani 1 1 d . . .
H32 H 0.2586 0.3438 0.0638 0.039 Uiso 1 1 calc R . .
C33 C 0.3235(3) 0.2747(2) -0.0422(2) 0.0398(8) Uani 1 1 d . . .
H33 H 0.3730 0.3196 -0.0768 0.048 Uiso 1 1 calc R . .
C34 C 0.3211(3) 0.1956(3) -0.0767(2) 0.0436(9) Uani 1 1 d . . .
H34 H 0.3699 0.1877 -0.1338 0.052 Uiso 1 1 calc R . .
C35 C 0.2501(3) 0.1288(2) -0.0303(2) 0.0390(8) Uani 1 1 d . . .
H35 H 0.2481 0.0748 -0.0537 0.047 Uiso 1 1 calc R . .
C36 C 0.1812(3) 0.1445(2) 0.0531(2) 0.0285(7) Uani 1 1 d . . .
C37 C 0.0627(3) 0.0054(2) 0.1049(2) 0.0392(8) Uani 1 1 d . . .
H37A H 0.0292 -0.0250 0.1617 0.059 Uiso 1 1 calc R . .
H37B H 0.1319 -0.0262 0.0711 0.059 Uiso 1 1 calc R . .
H37C H 0.0024 0.0091 0.0751 0.059 Uiso 1 1 calc R . .
C38 C 0.0561(3) 0.13926(19) 0.18389(19) 0.0253(6) Uani 1 1 d . . .
C39 C -0.1339(3) 0.3805(2) 0.2015(2) 0.0314(7) Uani 1 1 d . . .
H39A H -0.1795 0.4331 0.2214 0.038 Uiso 1 1 calc R . .
H39B H -0.1915 0.3330 0.2083 0.038 Uiso 1 1 calc R . .
C40 C -0.0631(3) 0.3956(2) 0.1076(2) 0.0352(8) Uani 1 1 d . . .
H40A H -0.0142 0.3440 0.0887 0.042 Uiso 1 1 calc R . .
H40B H -0.0082 0.4449 0.1007 0.042 Uiso 1 1 calc R . .
C41 C -0.1412(3) 0.4140(2) 0.0498(2) 0.0358(8) Uani 1 1 d . . .
H41A H -0.0902 0.4163 -0.0110 0.043 Uiso 1 1 calc R . .
H41B H -0.1981 0.3656 0.0586 0.043 Uiso 1 1 calc R . .
C42 C -0.2103(3) 0.4972(2) 0.0659(2) 0.0397(8) Uani 1 1 d . . .
H42A H -0.2660 0.4936 0.1246 0.060 Uiso 1 1 calc R . .
H42B H -0.2547 0.5064 0.0245 0.060 Uiso 1 1 calc R . .
H42C H -0.1549 0.5453 0.0591 0.060 Uiso 1 1 calc R . .
Cl1 Cl 0.75583(9) 0.14243(6) 0.10982(6) 0.0458(2) Uani 1 1 d . . .
O2 O 0.7131(3) 0.17736(19) 0.19150(19) 0.0594(8) Uani 1 1 d . . .
O3 O 0.8800(4) 0.1568(3) 0.0761(3) 0.1142(17) Uani 1 1 d . . .
O4 O 0.7346(5) 0.0529(2) 0.1224(3) 0.1016(15) Uani 1 1 d . . .
O5 O 0.7006(4) 0.1818(3) 0.0526(2) 0.0899(12) Uani 1 1 d . . .
Cl2 Cl 0.51180(8) 0.35642(6) 0.40687(7) 0.0449(2) Uani 1 1 d . . .
O6 O 0.4417(3) 0.3717(2) 0.3516(2) 0.0655(9) Uani 1 1 d . . .
O7 O 0.5491(4) 0.4340(3) 0.4273(4) 0.1096(16) Uani 1 1 d . . .
O8 O 0.6090(3) 0.3028(2) 0.3707(2) 0.0696(10) Uani 1 1 d . . .
O9 O 0.4359(4) 0.3109(3) 0.4825(2) 0.0998(14) Uani 1 1 d . . .
Cl3 Cl 0.0517(16) 0.8818(14) 0.3653(14) 0.042(2) Uani 0.528(11) 1 d P A 1
O10 O -0.069(3) 0.8858(15) 0.422(2) 0.056(4) Uani 0.528(11) 1 d P A 1
O11 O 0.0903(10) 0.7952(7) 0.3601(8) 0.066(3) Uani 0.528(11) 1 d P A 1
O12 O 0.1284(5) 0.9280(4) 0.3997(5) 0.058(2) Uani 0.528(11) 1 d P A 1
O13 O 0.0672(8) 0.9220(6) 0.2822(4) 0.080(3) Uani 0.528(11) 1 d P A 1
Cl3' Cl 0.035(2) 0.8747(18) 0.3583(18) 0.053(4) Uani 0.472(11) 1 d P A 2
O10' O -0.070(4) 0.9098(17) 0.414(3) 0.057(5) Uani 0.472(11) 1 d P A 2
O11' O 0.0766(12) 0.8045(8) 0.4002(6) 0.052(2) Uani 0.472(11) 1 d P A 2
O12' O 0.1182(8) 0.9413(5) 0.3278(7) 0.079(4) Uani 0.472(11) 1 d P A 2
O13' O 0.0052(8) 0.8477(6) 0.2867(4) 0.077(3) Uani 0.472(11) 1 d P A 2
N11 N 0.6768(4) 0.7858(3) 0.3046(3) 0.0773(12) Uani 1 1 d . . .
C43 C 0.6060(6) 0.6256(3) 0.3199(4) 0.0868(17) Uani 1 1 d . . .
H43A H 0.6727 0.5901 0.2891 0.130 Uiso 1 1 calc R . .
H43B H 0.5409 0.6213 0.2951 0.130 Uiso 1 1 calc R . .
H43C H 0.5783 0.6053 0.3809 0.130 Uiso 1 1 calc R . .
C44 C 0.6450(5) 0.7155(3) 0.3119(3) 0.0620(12) Uani 1 1 d . . .
N12 N 0.9188(4) 0.6213(3) 0.2023(3) 0.0776(12) Uani 1 1 d . . .
C45 C 0.9711(6) 0.7698(5) 0.1242(5) 0.116(3) Uani 1 1 d . . .
H45A H 0.9239 0.8135 0.1602 0.174 Uiso 1 1 calc R . .
H45B H 0.9538 0.7718 0.0692 0.174 Uiso 1 1 calc R . .
H45C H 1.0560 0.7814 0.1134 0.174 Uiso 1 1 calc R . .
C46 C 0.9418(4) 0.6874(3) 0.1670(3) 0.0517(10) Uani 1 1 d . . .
O1W O 0.7766(2) 0.95978(17) 0.26985(18) 0.0494(7) Uani 1 1 d . . .
H1WA H 0.7483 0.9769 0.2321 0.074 Uiso 1 1 d R . .
H1WB H 0.7621 0.9070 0.2759 0.074 Uiso 1 1 d R . .

loop_
_atom_site_aniso_label
_atom_site_aniso_U_11
_atom_site_aniso_U_22
_atom_site_aniso_U_33
_atom_site_aniso_U_23
_atom_site_aniso_U_13
_atom_site_aniso_U_12
Fe1 0.0210(2) 0.0229(2) 0.0178(2) -0.00105(16) -0.00542(17) 0.00115(16)
O1 0.0293(12) 0.0311(12) 0.0253(11) -0.0001(9) -0.0113(9) 0.0044(9)
N1 0.0223(13) 0.0267(13) 0.0227(13) 0.0002(10) -0.0062(11) 0.0014(10)
N2 0.0240(13) 0.0254(13) 0.0217(13) -0.0007(10) -0.0061(11) 0.0000(10)
N3 0.0247(13) 0.0272(14) 0.0309(15) 0.0020(11) -0.0063(11) -0.0004(11)
N4 0.0243(13) 0.0320(14) 0.0276(14) 0.0026(11) -0.0044(11) 0.0007(11)
N5 0.0241(13) 0.0265(13) 0.0218(13) -0.0022(10) -0.0084(11) 0.0026(10)
N6 0.0352(15) 0.0337(15) 0.0229(14) -0.0038(11) -0.0131(12) 0.0008(12)
N7 0.0229(13) 0.0270(13) 0.0206(13) -0.0013(10) -0.0066(10) -0.0005(10)
N8 0.0214(13) 0.0323(15) 0.0334(15) 0.0007(11) -0.0049(11) 0.0009(11)
N9 0.0262(13) 0.0241(13) 0.0197(12) -0.0008(10) -0.0061(10) 0.0013(10)
N10 0.0314(14) 0.0240(13) 0.0269(14) -0.0059(11) -0.0075(11) 0.0023(11)
C1 0.0290(17) 0.0357(18) 0.0260(16) -0.0016(13) -0.0125(14) 0.0031(13)
C2 0.0272(16) 0.0241(16) 0.0304(17) 0.0047(13) -0.0078(13) 0.0037(12)
C3 0.0302(17) 0.0264(16) 0.0230(16) 0.0051(12) -0.0084(13) 0.0003(12)
C4 0.0315(17) 0.0248(16) 0.0265(16) -0.0018(12) -0.0075(14) -0.0034(13)
C5 0.0224(15) 0.0267(16) 0.0274(16) 0.0013(12) -0.0042(13) 0.0010(12)
C6 0.0210(15) 0.0315(17) 0.0259(16) 0.0014(13) -0.0070(13) 0.0026(12)
C7 0.0232(16) 0.0341(18) 0.0360(18) 0.0087(14) -0.0124(14) 0.0000(13)
C8 0.0308(18) 0.0310(18) 0.054(2) 0.0129(16) -0.0195(17) -0.0053(14)
C9 0.0314(19) 0.044(2) 0.064(3) 0.027(2) -0.0208(19) -0.0111(16)
C10 0.034(2) 0.061(3) 0.047(2) 0.028(2) -0.0075(18) -0.0060(18)
C11 0.0353(19) 0.056(2) 0.0331(19) 0.0104(17) -0.0062(16) 0.0024(17)
C12 0.0225(16) 0.0391(19) 0.0304(17) 0.0084(14) -0.0059(14) 0.0009(13)
C13 0.046(2) 0.042(2) 0.0322(19) -0.0062(16) -0.0026(16) 0.0043(16)
C14 0.0284(16) 0.0279(16) 0.0233(16) 0.0011(12) -0.0095(13) -0.0025(13)
C15 0.0291(16) 0.0250(15) 0.0208(15) -0.0036(12) -0.0047(13) -0.0002(12)
C16 0.0302(17) 0.0293(17) 0.0347(18) -0.0063(14) -0.0126(14) 0.0019(13)
C17 0.0331(18) 0.0332(18) 0.043(2) -0.0098(15) -0.0071(16) 0.0072(14)
C18 0.047(2) 0.045(2) 0.037(2) -0.0197(16) -0.0044(17) 0.0105(17)
C19 0.052(2) 0.043(2) 0.0283(18) -0.0131(15) -0.0136(17) 0.0032(17)
C20 0.0329(17) 0.0298(17) 0.0264(17) -0.0050(13) -0.0077(14) 0.0014(13)
C21 0.048(2) 0.048(2) 0.0291(18) -0.0030(15) -0.0219(17) -0.0028(17)
C22 0.0223(15) 0.0322(17) 0.0270(16) -0.0007(13) -0.0049(13) 0.0036(13)
C23 0.0242(16) 0.0311(17) 0.0217(15) -0.0046(12) -0.0055(13) 0.0025(12)
C24 0.0272(16) 0.0267(16) 0.0216(15) -0.0021(12) -0.0095(13) -0.0029(12)
C25 0.0279(16) 0.0318(17) 0.0271(16) -0.0039(13) -0.0107(13) -0.0004(13)
C26 0.044(2) 0.0321(18) 0.040(2) 0.0030(15) -0.0185(17) -0.0035(15)
C27 0.041(2) 0.0347(19) 0.048(2) 0.0092(16) -0.0113(17) -0.0103(16)
C28 0.0282(18) 0.043(2) 0.045(2) 0.0039(16) -0.0057(16) -0.0101(15)
C29 0.0274(16) 0.0324(17) 0.0270(16) -0.0008(13) -0.0076(13) -0.0017(13)
C30 0.0253(18) 0.051(2) 0.053(2) 0.0071(18) -0.0010(17) 0.0063(16)
C31 0.0266(16) 0.0306(16) 0.0207(15) -0.0024(12) -0.0057(13) 0.0038(13)
C32 0.0375(19) 0.0316(18) 0.0276(17) -0.0011(13) -0.0080(14) -0.0024(14)
C33 0.040(2) 0.046(2) 0.0265(18) 0.0005(15) -0.0001(15) -0.0066(16)
C34 0.044(2) 0.054(2) 0.0235(17) -0.0055(16) 0.0043(16) 0.0017(17)
C35 0.047(2) 0.039(2) 0.0288(18) -0.0123(15) -0.0064(16) 0.0052(16)
C36 0.0309(17) 0.0312(17) 0.0229(16) -0.0009(13) -0.0078(13) 0.0022(13)
C37 0.051(2) 0.0307(18) 0.0349(19) -0.0088(15) -0.0108(17) -0.0016(15)
C38 0.0271(16) 0.0254(16) 0.0235(16) -0.0019(12) -0.0082(13) 0.0005(12)
C39 0.0265(16) 0.0392(19) 0.0302(17) 0.0051(14) -0.0131(14) 0.0021(14)
C40 0.0306(18) 0.048(2) 0.0272(17) 0.0011(15) -0.0093(14) 0.0054(15)
C41 0.0366(19) 0.045(2) 0.0276(17) 0.0013(15) -0.0134(15) 0.0019(15)
C42 0.041(2) 0.044(2) 0.0348(19) 0.0069(16) -0.0148(16) 0.0025(16)
Cl1 0.0581(6) 0.0417(5) 0.0382(5) -0.0078(4) -0.0156(4) 0.0168(4)
O2 0.075(2) 0.0537(18) 0.0501(17) -0.0187(14) -0.0181(16) 0.0134(15)
O3 0.060(2) 0.168(5) 0.093(3) 0.016(3) 0.002(2) 0.026(3)
O4 0.189(5) 0.047(2) 0.084(3) -0.0184(18) -0.062(3) 0.003(2)
O5 0.119(3) 0.100(3) 0.067(2) -0.012(2) -0.053(2) 0.046(2)
Cl2 0.0329(5) 0.0501(5) 0.0597(6) -0.0256(5) -0.0220(4) 0.0125(4)
O6 0.0459(17) 0.096(2) 0.066(2) -0.0123(18) -0.0315(16) -0.0016(16)
O7 0.094(3) 0.083(3) 0.186(5) -0.068(3) -0.081(3) 0.014(2)
O8 0.0366(16) 0.0556(19) 0.105(3) -0.0184(18) -0.0024(17) 0.0174(13)
O9 0.075(3) 0.162(4) 0.057(2) -0.004(2) -0.015(2) 0.042(3)
Cl3 0.044(3) 0.042(6) 0.036(3) 0.013(4) -0.010(2) 0.011(3)
O10 0.043(5) 0.063(13) 0.051(5) 0.014(10) -0.002(4) 0.011(9)
O11 0.061(5) 0.041(4) 0.088(8) 0.004(6) -0.014(6) 0.014(3)
O12 0.051(4) 0.054(4) 0.075(5) -0.001(3) -0.028(3) -0.006(3)
O13 0.097(6) 0.088(7) 0.046(4) 0.015(4) -0.017(4) 0.031(5)
Cl3' 0.071(9) 0.039(2) 0.043(4) 0.003(2) -0.012(4) 0.003(5)
O10' 0.060(6) 0.045(11) 0.061(10) 0.008(8) -0.012(6) 0.017(8)
O11' 0.067(5) 0.044(5) 0.039(5) -0.002(4) -0.011(5) 0.018(3)
O12' 0.084(6) 0.049(4) 0.082(9) 0.001(5) 0.003(6) -0.006(4)
O13' 0.100(6) 0.092(7) 0.045(4) -0.003(4) -0.029(4) 0.009(5)
N11 0.094(3) 0.064(3) 0.075(3) -0.003(2) -0.027(3) -0.003(2)
C43 0.106(5) 0.069(4) 0.081(4) -0.016(3) -0.019(3) -0.006(3)
C44 0.072(3) 0.060(3) 0.053(3) -0.002(2) -0.019(2) -0.005(2)
N12 0.084(3) 0.080(3) 0.068(3) -0.019(2) -0.019(2) 0.013(3)
C45 0.089(5) 0.106(5) 0.141(7) 0.045(5) -0.030(5) 0.007(4)
C46 0.050(2) 0.055(3) 0.048(2) -0.002(2) -0.013(2) 0.009(2)
O1W 0.0543(17) 0.0415(15) 0.0527(17) -0.0096(12) -0.0151(14) -0.0077(12)

loop_
_atom_type_symbol
_atom_type_description
_atom_type_scat_dispersion_real
_atom_type_scat_dispersion_imag
_atom_type_scat_source
C C 0.0033 0.0016 'International Tables Vol C Tables 4.2.6.8 and 6.1.1.4'
H H 0.0000 0.0000 'International Tables Vol C Tables 4.2.6.8 and 6.1.1.4'
N N 0.0061 0.0033 'International Tables Vol C Tables 4.2.6.8 and 6.1.1.4'
O O 0.0106 0.0060 'International Tables Vol C Tables 4.2.6.8 and 6.1.1.4'
Cl Cl 0.1484 0.1585 'International Tables Vol C Tables 4.2.6.8 and 6.1.1.4'
Fe Fe 0.3463 0.8444 'International Tables Vol C Tables 4.2.6.8 and 6.1.1.4'

loop_
_geom_angle_atom_site_label_1
_geom_angle_atom_site_label_2
_geom_angle_atom_site_label_3
_geom_angle
_geom_angle_site_symmetry_1
_geom_angle_site_symmetry_3
_geom_angle_publ_flag
O1 Fe1 N5 95.91(10) . . ?
O1 Fe1 N7 107.14(10) . . ?
N5 Fe1 N7 95.88(10) . . ?
O1 Fe1 N9 100.46(10) . . ?
N5 Fe1 N9 160.21(10) . . ?
N7 Fe1 N9 89.87(10) . . ?
O1 Fe1 N2 101.71(9) . . ?
N5 Fe1 N2 89.34(9) . . ?
N7 Fe1 N2 149.93(9) . . ?
N9 Fe1 N2 76.57(9) . . ?
O1 Fe1 N1 172.53(9) . . ?
N5 Fe1 N1 76.62(9) . . ?
N7 Fe1 N1 73.94(9) . . ?
N9 Fe1 N1 86.89(9) . . ?
N2 Fe1 N1 78.57(9) . . ?
C39 O1 Fe1 152.2(2) . . ?
C2 N1 C22 113.7(2) . . ?
C2 N1 C1 111.3(2) . . ?
C22 N1 C1 109.7(2) . . ?
C2 N1 Fe1 107.11(17) . . ?
C22 N1 Fe1 105.92(17) . . ?
C1 N1 Fe1 108.91(18) . . ?
C5 N2 C3 112.2(2) . . ?
C5 N2 C4 111.2(2) . . ?
C3 N2 C4 110.8(2) . . ?
C5 N2 Fe1 106.27(17) . . ?
C3 N2 Fe1 105.08(17) . . ?
C4 N2 Fe1 111.10(17) . . ?
C6 N3 C7 108.9(3) . . ?
C6 N3 H3 125.5 . . ?
C7 N3 H3 125.5 . . ?
C6 N4 C12 108.7(3) . . ?
C6 N4 C13 127.1(3) . . ?
C12 N4 C13 124.2(3) . . ?
C14 N5 C15 105.7(2) . . ?
C14 N5 Fe1 117.4(2) . . ?
C15 N5 Fe1 136.5(2) . . ?
C14 N6 C20 107.0(3) . . ?
C14 N6 C21 126.6(3) . . ?
C20 N6 C21 126.4(3) . . ?
C23 N7 C24 106.0(2) . . ?
C23 N7 Fe1 116.1(2) . . ?
C24 N7 Fe1 136.7(2) . . ?
C23 N8 C29 107.3(3) . . ?
C23 N8 C30 127.1(3) . . ?
C29 N8 C30 125.6(3) . . ?
C38 N9 C31 105.0(2) . . ?
C38 N9 Fe1 117.1(2) . . ?
C31 N9 Fe1 137.8(2) . . ?
C38 N10 C36 106.7(3) . . ?
C38 N10 C37 127.2(3) . . ?
C36 N10 C37 126.0(3) . . ?
C14 C1 N1 110.6(2) . . ?
C14 C1 H1A 109.5 . . ?
N1 C1 H1A 109.5 . . ?
C14 C1 H1B 109.5 . . ?
N1 C1 H1B 109.5 . . ?
H1A C1 H1B 108.1 . . ?
N1 C2 C3 109.9(2) . . ?
N1 C2 H2A 109.7 . . ?
C3 C2 H2A 109.7 . . ?
N1 C2 H2B 109.7 . . ?
C3 C2 H2B 109.7 . . ?
H2A C2 H2B 108.2 . . ?
N2 C3 C2 110.6(2) . . ?
N2 C3 H3A 109.5 . . ?
C2 C3 H3A 109.5 . . ?
N2 C3 H3B 109.5 . . ?
C2 C3 H3B 109.5 . . ?
H3A C3 H3B 108.1 . . ?
C38 C4 N2 110.5(2) . . ?
C38 C4 H4A 109.6 . . ?
N2 C4 H4A 109.6 . . ?
C38 C4 H4B 109.6 . . ?
N2 C4 H4B 109.6 . . ?
H4A C4 H4B 108.1 . . ?
N2 C5 C6 115.2(2) . . ?
N2 C5 H5A 108.5 . . ?
C6 C5 H5A 108.5 . . ?
N2 C5 H5B 108.5 . . ?
C6 C5 H5B 108.5 . . ?
H5A C5 H5B 107.5 . . ?
N4 C6 N3 109.3(3) . . ?
N4 C6 C5 123.5(3) . . ?
N3 C6 C5 127.2(3) . . ?
C12 C7 N3 106.5(3) . . ?
C12 C7 C8 121.6(3) . . ?
N3 C7 C8 131.9(3) . . ?
C9 C8 C7 116.1(4) . . ?
C9 C8 H8 122.0 . . ?
C7 C8 H8 122.0 . . ?
C10 C9 C8 122.2(4) . . ?
C10 C9 H9 118.9 . . ?
C8 C9 H9 118.9 . . ?
C9 C10 C11 122.3(4) . . ?
C9 C10 H10 118.9 . . ?
C11 C10 H10 118.9 . . ?
C10 C11 C12 115.7(4) . . ?
C10 C11 H11 122.1 . . ?
C12 C11 H11 122.1 . . ?
C7 C12 N4 106.6(3) . . ?
C7 C12 C11 122.1(3) . . ?
N4 C12 C11 131.3(3) . . ?
N4 C13 H13A 109.5 . . ?
N4 C13 H13B 109.5 . . ?
H13A C13 H13B 109.5 . . ?
N4 C13 H13C 109.5 . . ?
H13A C13 H13C 109.5 . . ?
H13B C13 H13C 109.5 . . ?
N5 C14 N6 113.1(3) . . ?
N5 C14 C1 122.4(3) . . ?
N6 C14 C1 124.5(3) . . ?
C16 C15 C20 120.7(3) . . ?
C16 C15 N5 131.3(3) . . ?
C20 C15 N5 107.9(3) . . ?
C17 C16 C15 116.6(3) . . ?
C17 C16 H16 121.7 . . ?
C15 C16 H16 121.7 . . ?
C16 C17 C18 121.8(3) . . ?
C16 C17 H17 119.1 . . ?
C18 C17 H17 119.1 . . ?
C19 C18 C17 121.9(3) . . ?
C19 C18 H18 119.0 . . ?
C17 C18 H18 119.0 . . ?
C18 C19 C20 116.2(3) . . ?
C18 C19 H19 121.9 . . ?
C20 C19 H19 121.9 . . ?
C19 C20 N6 131.1(3) . . ?
C19 C20 C15 122.7(3) . . ?
N6 C20 C15 106.2(3) . . ?
N6 C21 H21A 109.5 . . ?
N6 C21 H21B 109.5 . . ?
H21A C21 H21B 109.5 . . ?
N6 C21 H21C 109.5 . . ?
H21A C21 H21C 109.5 . . ?
H21B C21 H21C 109.5 . . ?
N1 C22 C23 106.6(2) . . ?
N1 C22 H22A 110.4 . . ?
C23 C22 H22A 110.4 . . ?
N1 C22 H22B 110.4 . . ?
C23 C22 H22B 110.4 . . ?
H22A C22 H22B 108.6 . . ?
N7 C23 N8 112.5(3) . . ?
N7 C23 C22 120.7(3) . . ?
N8 C23 C22 126.8(3) . . ?
C25 C24 N7 130.7(3) . . ?
C25 C24 C29 120.9(3) . . ?
N7 C24 C29 108.5(3) . . ?
C26 C25 C24 116.8(3) . . ?
C26 C25 H25 121.6 . . ?
C24 C25 H25 121.6 . . ?
C25 C26 C27 121.7(3) . . ?
C25 C26 H26 119.1 . . ?
C27 C26 H26 119.1 . . ?
C28 C27 C26 122.0(3) . . ?
C28 C27 H27 119.0 . . ?
C26 C27 H27 119.0 . . ?
C27 C28 C29 116.0(3) . . ?
C27 C28 H28 122.0 . . ?
C29 C28 H28 122.0 . . ?
C28 C29 N8 131.6(3) . . ?
C28 C29 C24 122.6(3) . . ?
N8 C29 C24 105.8(3) . . ?
N8 C30 H30A 109.5 . . ?
N8 C30 H30B 109.5 . . ?
H30A C30 H30B 109.5 . . ?
N8 C30 H30C 109.5 . . ?
H30A C30 H30C 109.5 . . ?
H30B C30 H30C 109.5 . . ?
C36 C31 C32 119.7(3) . . ?
C36 C31 N9 108.7(3) . . ?
C32 C31 N9 131.6(3) . . ?
C33 C32 C31 117.4(3) . . ?
C33 C32 H32 121.3 . . ?
C31 C32 H32 121.3 . . ?
C32 C33 C34 121.9(3) . . ?
C32 C33 H33 119.1 . . ?
C34 C33 H33 119.1 . . ?
C35 C34 C33 121.8(3) . . ?
C35 C34 H34 119.1 . . ?
C33 C34 H34 119.1 . . ?
C34 C35 C36 116.2(3) . . ?
C34 C35 H35 121.9 . . ?
C36 C35 H35 121.9 . . ?
N10 C36 C31 106.2(3) . . ?
N10 C36 C35 130.8(3) . . ?
C31 C36 C35 123.0(3) . . ?
N10 C37 H37A 109.5 . . ?
N10 C37 H37B 109.5 . . ?
H37A C37 H37B 109.5 . . ?
N10 C37 H37C 109.5 . . ?
H37A C37 H37C 109.5 . . ?
H37B C37 H37C 109.5 . . ?
N9 C38 N10 113.4(3) . . ?
N9 C38 C4 122.2(3) . . ?
N10 C38 C4 124.4(3) . . ?
O1 C39 C40 111.9(3) . . ?
O1 C39 H39A 109.2 . . ?
C40 C39 H39A 109.2 . . ?
O1 C39 H39B 109.2 . . ?
C40 C39 H39B 109.2 . . ?
H39A C39 H39B 107.9 . . ?
C39 C40 C41 113.0(3) . . ?
C39 C40 H40A 109.0 . . ?
C41 C40 H40A 109.0 . . ?
C39 C40 H40B 109.0 . . ?
C41 C40 H40B 109.0 . . ?
H40A C40 H40B 107.8 . . ?
C42 C41 C40 114.0(3) . . ?
C42 C41 H41A 108.8 . . ?
C40 C41 H41A 108.8 . . ?
C42 C41 H41B 108.8 . . ?
C40 C41 H41B 108.8 . . ?
H41A C41 H41B 107.7 . . ?
C41 C42 H42A 109.5 . . ?
C41 C42 H42B 109.5 . . ?
H42A C42 H42B 109.5 . . ?
C41 C42 H42C 109.5 . . ?
H42A C42 H42C 109.5 . . ?
H42B C42 H42C 109.5 . . ?
O5 Cl1 O4 112.1(3) . . ?
O5 Cl1 O3 108.9(3) . . ?
O4 Cl1 O3 108.5(3) . . ?
O5 Cl1 O2 110.7(2) . . ?
O4 Cl1 O2 107.5(2) . . ?
O3 Cl1 O2 109.0(3) . . ?
O7 Cl2 O8 111.4(2) . . ?
O7 Cl2 O6 110.2(2) . . ?
O8 Cl2 O6 111.4(2) . . ?
O7 Cl2 O9 110.5(3) . . ?
O8 Cl2 O9 107.7(2) . . ?
O6 Cl2 O9 105.5(2) . . ?
O11 Cl3 O13 110.9(16) . . ?
O11 Cl3 O12 107.7(12) . . ?
O13 Cl3 O12 105.2(14) . . ?
O11 Cl3 O10 110.1(17) . . ?
O13 Cl3 O10 113.2(17) . . ?
O12 Cl3 O10 109(2) . . ?
O12' Cl3' O11' 113.1(17) . . ?
O12' Cl3' O13' 107.1(19) . . ?
O11' Cl3' O13' 110(2) . . ?
O12' Cl3' O10' 108(2) . . ?
O11' Cl3' O10' 111(2) . . ?
O13' Cl3' O10' 107(2) . . ?
C44 C43 H43A 109.5 . . ?
C44 C43 H43B 109.5 . . ?
H43A C43 H43B 109.5 . . ?
C44 C43 H43C 109.5 . . ?
H43A C43 H43C 109.5 . . ?
H43B C43 H43C 109.5 . . ?
N11 C44 C43 179.1(6) . . ?
C46 C45 H45A 109.5 . . ?
C46 C45 H45B 109.5 . . ?
H45A C45 H45B 109.5 . . ?
C46 C45 H45C 109.5 . . ?
H45A C45 H45C 109.5 . . ?
H45B C45 H45C 109.5 . . ?
N12 C46 C45 179.1(6) . . ?
H1WA O1W H1WB 103.5 . . ?

loop_
_geom_bond_atom_site_label_1
_geom_bond_atom_site_label_2
_geom_bond_distance
_geom_bond_site_symmetry_2
_geom_bond_publ_flag
Fe1 O1 1.781(2) . ?
Fe1 N5 2.082(3) . ?
Fe1 N7 2.083(2) . ?
Fe1 N9 2.131(2) . ?
Fe1 N2 2.298(2) . ?
Fe1 N1 2.325(2) . ?
O1 C39 1.400(4) . ?
N1 C2 1.482(4) . ?
N1 C22 1.484(4) . ?
N1 C1 1.486(4) . ?
N2 C5 1.487(4) . ?
N2 C3 1.490(4) . ?
N2 C4 1.491(4) . ?
N3 C6 1.334(4) . ?
N3 C7 1.387(4) . ?
N3 H3 0.8800 . ?
N4 C6 1.331(4) . ?
N4 C12 1.392(4) . ?
N4 C13 1.469(4) . ?
N5 C14 1.322(4) . ?
N5 C15 1.401(4) . ?
N6 C14 1.332(4) . ?
N6 C20 1.391(4) . ?
N6 C21 1.463(4) . ?
N7 C23 1.332(4) . ?
N7 C24 1.397(4) . ?
N8 C23 1.343(4) . ?
N8 C29 1.398(4) . ?
N8 C30 1.461(4) . ?
N9 C38 1.325(4) . ?
N9 C31 1.401(4) . ?
N10 C38 1.340(4) . ?
N10 C36 1.389(4) . ?
N10 C37 1.465(4) . ?
C1 C14 1.486(4) . ?
C1 H1A 0.9900 . ?
C1 H1B 0.9900 . ?
C2 C3 1.521(4) . ?
C2 H2A 0.9900 . ?
C2 H2B 0.9900 . ?
C3 H3A 0.9900 . ?
C3 H3B 0.9900 . ?
C4 C38 1.482(4) . ?
C4 H4A 0.9900 . ?
C4 H4B 0.9900 . ?
C5 C6 1.501(4) . ?
C5 H5A 0.9900 . ?
C5 H5B 0.9900 . ?
C7 C12 1.381(5) . ?
C7 C8 1.393(5) . ?
C8 C9 1.381(5) . ?
C8 H8 0.9500 . ?
C9 C10 1.376(6) . ?
C9 H9 0.9500 . ?
C10 C11 1.384(6) . ?
C10 H10 0.9500 . ?
C11 C12 1.394(5) . ?
C11 H11 0.9500 . ?
C13 H13A 0.9800 . ?
C13 H13B 0.9800 . ?
C13 H13C 0.9800 . ?
C15 C16 1.391(4) . ?
C15 C20 1.396(4) . ?
C16 C17 1.384(5) . ?
C16 H16 0.9500 . ?
C17 C18 1.400(5) . ?
C17 H17 0.9500 . ?
C18 C19 1.371(5) . ?
C18 H18 0.9500 . ?
C19 C20 1.386(5) . ?
C19 H19 0.9500 . ?
C21 H21A 0.9800 . ?
C21 H21B 0.9800 . ?
C21 H21C 0.9800 . ?
C22 C23 1.493(4) . ?
C22 H22A 0.9900 . ?
C22 H22B 0.9900 . ?
C24 C25 1.385(4) . ?
C24 C29 1.401(4) . ?
C25 C26 1.382(5) . ?
C25 H25 0.9500 . ?
C26 C27 1.404(5) . ?
C26 H26 0.9500 . ?
C27 C28 1.374(5) . ?
C27 H27 0.9500 . ?
C28 C29 1.385(5) . ?
C28 H28 0.9500 . ?
C30 H30A 0.9800 . ?
C30 H30B 0.9800 . ?
C30 H30C 0.9800 . ?
C31 C36 1.391(4) . ?
C31 C32 1.398(4) . ?
C32 C33 1.377(5) . ?
C32 H32 0.9500 . ?
C33 C34 1.393(5) . ?
C33 H33 0.9500 . ?
C34 C35 1.374(5) . ?
C34 H34 0.9500 . ?
C35 C36 1.391(5) . ?
C35 H35 0.9500 . ?
C37 H37A 0.9800 . ?
C37 H37B 0.9800 . ?
C37 H37C 0.9800 . ?
C39 C40 1.509(4) . ?
C39 H39A 0.9900 . ?
C39 H39B 0.9900 . ?
C40 C41 1.523(5) . ?
C40 H40A 0.9900 . ?
C40 H40B 0.9900 . ?
C41 C42 1.514(5) . ?
C41 H41A 0.9900 . ?
C41 H41B 0.9900 . ?
C42 H42A 0.9800 . ?
C42 H42B 0.9800 . ?
C42 H42C 0.9800 . ?
Cl1 O5 1.401(3) . ?
Cl1 O4 1.409(4) . ?
Cl1 O3 1.414(4) . ?
Cl1 O2 1.418(3) . ?
Cl2 O7 1.388(4) . ?
Cl2 O8 1.409(3) . ?
Cl2 O6 1.409(3) . ?
Cl2 O9 1.431(4) . ?
Cl3 O11 1.42(2) . ?
Cl3 O13 1.42(2) . ?
Cl3 O12 1.43(2) . ?
Cl3 O10 1.44(3) . ?
Cl3' O12' 1.40(3) . ?
Cl3' O11' 1.41(3) . ?
Cl3' O13' 1.41(3) . ?
Cl3' O10' 1.42(4) . ?
N11 C44 1.148(6) . ?
C43 C44 1.464(7) . ?
C43 H43A 0.9800 . ?
C43 H43B 0.9800 . ?
C43 H43C 0.9800 . ?
N12 C46 1.139(6) . ?
C45 C46 1.412(7) . ?
C45 H45A 0.9800 . ?
C45 H45B 0.9800 . ?
C45 H45C 0.9800 . ?
O1W H1WA 0.8169 . ?
O1W H1WB 0.8346 . ?

loop_
_platon_squeeze_void_nr
_platon_squeeze_void_average_x
_platon_squeeze_void_average_y
_platon_squeeze_void_average_z
_platon_squeeze_void_volume
_platon_squeeze_void_count_electrons
_platon_squeeze_void_content
1 0.500 1.000 0.000 289 50 2(CH3CN)
